data_4061470
loop_
_publ_author_name
'Majchrzak, Mariusz'
'Marciniec, Bogdan'
'Kubicki, Maciej'
'Pawe\/lczyk, Adam'

_publ_section_title
;
Highly Selective Synthesis and Structural Characterization of 
Bis(silyl)-[3]-ferrocenophane Derivatives
;
_journal_issue 15
_journal_name_full Organometallics
_journal_page_first 3731
_journal_page_last 3736
_journal_paper_doi 10.1021/om050194x
_journal_volume 24
_journal_year 2005
_chemical_formula_moiety 'C36 H30 Fe Si2'
_chemical_formula_sum 'C36 H30 Fe Si2'
_chemical_formula_weight 574.63
_space_group_IT_number 19
_space_group_name_Hall 'P 2ac 2ab'
_space_group_name_H-M_alt 'P 21 21 21'
_symmetry_cell_setting orthorhombic
_symmetry_space_group_name_Hall 'P 2ac 2ab'
_symmetry_space_group_name_H-M 'P 21 21 21'
_cell_angle_alpha 90.00
_cell_angle_beta 90.00
_cell_angle_gamma 90.00
_cell_formula_units_Z 4
_cell_length_a 8.9732(9)
_cell_length_b 14.5210(11)
_cell_length_c 22.7141(16)
_cell_measurement_temperature 293(1)
_cell_volume 2959.6(4)
_diffrn_ambient_temperature 293(1)
_exptl_crystal_density_diffrn 1.290
_cod_database_code 4061470

loop_
_symmetry_equiv_pos_as_xyz
'x, y, z'
'-x+1/2, -y, z+1/2'
'x+1/2, -y+1/2, -z'
'-x, y+1/2, -z+1/2'

loop_
_atom_site_label
_atom_site_type_symbol
_atom_site_fract_x
_atom_site_fract_y
_atom_site_fract_z
_atom_site_U_iso_or_equiv
_atom_site_adp_type
_atom_site_occupancy
_atom_site_symmetry_multiplicity
_atom_site_calc_flag
_atom_site_refinement_flags
_atom_site_disorder_assembly
_atom_site_disorder_group
Fe1 Fe 0.40768(3) 0.84599(2) 0.085715(14) 0.04322(11) Uani 1 1 d . . .
C1A C 0.3906(3) 0.81687(17) 0.17356(10) 0.0405(7) Uani 1 1 d . . .
C2A C 0.4826(3) 0.7504(2) 0.14413(11) 0.0538(8) Uani 1 1 d . . .
H2A H 0.4651 0.6873 0.1421 0.065 Uiso 1 1 calc R . .
C3A C 0.6048(3) 0.7974(3) 0.11865(12) 0.0671(9) Uani 1 1 d . . .
H3A H 0.6828 0.7705 0.0979 0.081 Uiso 1 1 calc R . .
C4A C 0.5882(3) 0.8911(3) 0.13003(13) 0.0678(9) Uani 1 1 d . . .
H4A H 0.6520 0.9373 0.1171 0.081 Uiso 1 1 calc R . .
C5A C 0.4601(3) 0.9045(2) 0.16405(11) 0.0540(8) Uani 1 1 d . . .
H5A H 0.4258 0.9608 0.1781 0.065 Uiso 1 1 calc R . .
Si1A Si 0.21703(7) 0.78855(5) 0.21374(3) 0.04046(19) Uani 1 1 d . . .
C11A C 0.2394(3) 0.82216(17) 0.29264(11) 0.0433(7) Uani 1 1 d . . .
C12A C 0.3417(3) 0.8871(2) 0.31027(13) 0.0711(10) Uani 1 1 d . . .
H12A H 0.4050 0.9124 0.2822 0.085 Uiso 1 1 calc R . .
C13A C 0.3545(4) 0.9165(3) 0.36823(16) 0.0938(13) Uani 1 1 d . . .
H13A H 0.4245 0.9610 0.3784 0.113 Uiso 1 1 calc R . .
C14A C 0.2652(5) 0.8804(3) 0.40936(16) 0.0969(13) Uani 1 1 d . . .
H14A H 0.2754 0.8987 0.4484 0.116 Uiso 1 1 calc R . .
C15A C 0.1586(4) 0.8165(2) 0.39445(15) 0.0856(12) Uani 1 1 d . . .
H15A H 0.0946 0.7929 0.4229 0.103 Uiso 1 1 calc R . .
C16A C 0.1478(3) 0.7873(2) 0.33581(13) 0.0649(9) Uani 1 1 d . . .
H16A H 0.0769 0.7433 0.3258 0.078 Uiso 1 1 calc R . .
C21A C 0.1836(3) 0.66241(18) 0.20716(10) 0.0412(6) Uani 1 1 d . . .
C22A C 0.2728(3) 0.5974(2) 0.23453(11) 0.0563(8) Uani 1 1 d . . .
H22A H 0.3504 0.6172 0.2585 0.068 Uiso 1 1 calc R . .
C23A C 0.2504(4) 0.5043(2) 0.22737(14) 0.0667(9) Uani 1 1 d . . .
H23A H 0.3129 0.4628 0.2464 0.080 Uiso 1 1 calc R . .
C24A C 0.1392(4) 0.4728(2) 0.19325(13) 0.0648(9) Uani 1 1 d . . .
H24A H 0.1253 0.4098 0.1884 0.078 Uiso 1 1 calc R . .
C25A C 0.0468(3) 0.5339(2) 0.16573(12) 0.0605(8) Uani 1 1 d . . .
H25A H -0.0310 0.5126 0.1424 0.073 Uiso 1 1 calc R . .
C26A C 0.0690(3) 0.6279(2) 0.17258(10) 0.0511(7) Uani 1 1 d . . .
H26A H 0.0055 0.6687 0.1535 0.061 Uiso 1 1 calc R . .
C31A C 0.0400(2) 0.84492(19) 0.19194(10) 0.0425(6) Uani 1 1 d . . .
H31A H -0.0401 0.8216 0.2132 0.051 Uiso 1 1 calc R . .
C1B C 0.2245(3) 0.91105(18) 0.05346(10) 0.0378(6) Uani 1 1 d . . .
C2B C 0.3558(3) 0.9415(2) 0.02420(11) 0.0497(8) Uani 1 1 d . . .
H2B H 0.3902 1.0019 0.0233 0.060 Uiso 1 1 calc R . .
C3B C 0.4252(3) 0.8663(2) -0.00295(10) 0.0611(8) Uani 1 1 d . . .
H3B H 0.5126 0.8685 -0.0249 0.073 Uiso 1 1 calc R . .
C4B C 0.3404(3) 0.7869(2) 0.00867(13) 0.0636(9) Uani 1 1 d . . .
H4B H 0.3618 0.7275 -0.0041 0.076 Uiso 1 1 calc R . .
C5B C 0.2163(3) 0.81372(19) 0.04330(11) 0.0497(7) Uani 1 1 d . . .
H5B H 0.1420 0.7747 0.0571 0.060 Uiso 1 1 calc R . .
Si1B Si 0.09178(8) 0.97930(4) 0.09740(3) 0.04095(18) Uani 1 1 d . . .
C11B C 0.1804(3) 1.08035(19) 0.13429(13) 0.0472(7) Uani 1 1 d . . .
C12B C 0.2443(3) 1.1509(2) 0.10200(13) 0.0734(8) Uani 1 1 d . . .
H12B H 0.2377 1.1504 0.0611 0.088 Uiso 1 1 calc R . .
C13B C 0.3187(4) 1.2231(3) 0.1303(2) 0.0955(12) Uani 1 1 d . . .
H13B H 0.3625 1.2697 0.1082 0.115 Uiso 1 1 calc R . .
C14B C 0.3272(4) 1.2253(3) 0.1902(2) 0.0924(12) Uani 1 1 d . . .
H14B H 0.3784 1.2728 0.2088 0.111 Uiso 1 1 calc R . .
C15B C 0.2614(4) 1.1586(3) 0.22241(16) 0.0866(10) Uani 1 1 d . . .
H15B H 0.2651 1.1611 0.2633 0.104 Uiso 1 1 calc R . .
C16B C 0.1889(3) 1.0867(2) 0.19493(13) 0.0619(8) Uani 1 1 d . . .
H16B H 0.1445 1.0412 0.2178 0.074 Uiso 1 1 calc R . .
C21B C -0.0599(3) 1.01786(18) 0.04647(12) 0.0437(7) Uani 1 1 d . . .
C22B C -0.0785(3) 0.97915(19) -0.00881(11) 0.0601(8) Uani 1 1 d . . .
H22B H -0.0097 0.9359 -0.0218 0.072 Uiso 1 1 calc R . .
C23B C -0.1956(3) 1.0026(2) -0.04518(13) 0.0765(10) Uani 1 1 d . . .
H23B H -0.2060 0.9747 -0.0818 0.092 Uiso 1 1 calc R . .
C24B C -0.2955(4) 1.0668(3) -0.02696(17) 0.0770(10) Uani 1 1 d . . .
H24B H -0.3733 1.0839 -0.0517 0.092 Uiso 1 1 calc R . .
C25B C -0.2826(3) 1.1062(2) 0.02724(17) 0.0792(10) Uani 1 1 d . . .
H25B H -0.3523 1.1493 0.0399 0.095 Uiso 1 1 calc R . .
C26B C -0.1639(3) 1.08133(19) 0.06357(13) 0.0658(9) Uani 1 1 d . . .
H26B H -0.1553 1.1087 0.1004 0.079 Uiso 1 1 calc R . .
C31B C -0.0034(2) 0.90930(18) 0.15439(11) 0.0464(7) Uani 1 1 d . . .
H31B H -0.1046 0.9224 0.1572 0.056 Uiso 1 1 calc R . .

loop_
_atom_site_aniso_label
_atom_site_aniso_U_11
_atom_site_aniso_U_22
_atom_site_aniso_U_33
_atom_site_aniso_U_23
_atom_site_aniso_U_13
_atom_site_aniso_U_12
Fe1 0.03423(18) 0.0543(2) 0.0412(2) 0.0020(2) -0.0011(2) 0.0006(2)
C1A 0.0369(15) 0.051(2) 0.0335(15) 0.0028(13) -0.0090(13) -0.0007(14)
C2A 0.0490(18) 0.063(2) 0.0498(19) 0.0097(16) -0.0042(14) 0.0127(16)
C3A 0.0294(16) 0.114(3) 0.058(2) 0.021(2) 0.0046(15) 0.019(2)
C4A 0.0335(17) 0.100(3) 0.069(2) 0.016(2) -0.0112(19) -0.015(2)
C5A 0.0428(18) 0.070(2) 0.0496(19) -0.0012(16) -0.0138(15) -0.0059(15)
Si1A 0.0380(4) 0.0473(5) 0.0361(4) -0.0005(4) -0.0021(4) 0.0020(4)
C11A 0.0480(17) 0.0448(19) 0.0372(16) -0.0003(14) -0.0016(14) 0.0116(13)
C12A 0.068(2) 0.095(3) 0.050(2) -0.0200(18) -0.0051(16) -0.0038(18)
C13A 0.099(3) 0.128(3) 0.055(2) -0.035(2) -0.022(2) 0.002(2)
C14A 0.142(4) 0.111(4) 0.038(2) -0.015(2) -0.016(3) 0.048(3)
C15A 0.133(3) 0.073(3) 0.051(3) 0.0075(18) 0.025(2) 0.035(2)
C16A 0.091(2) 0.059(2) 0.0446(19) 0.0031(18) 0.0037(17) 0.0123(17)
C21A 0.0422(15) 0.0477(18) 0.0336(15) 0.0022(15) 0.0041(12) -0.0023(14)
C22A 0.0561(18) 0.057(2) 0.0563(19) 0.0035(16) -0.0035(15) -0.0042(17)
C23A 0.075(2) 0.056(3) 0.069(2) 0.0092(19) 0.0088(19) 0.0086(19)
C24A 0.089(3) 0.042(2) 0.063(2) 0.0009(18) 0.0246(19) -0.0125(19)
C25A 0.062(2) 0.070(3) 0.0500(19) -0.0136(19) 0.0119(16) -0.0174(18)
C26A 0.0526(18) 0.057(2) 0.0437(16) -0.0011(15) 0.0038(15) 0.0013(16)
C31A 0.0320(13) 0.0511(18) 0.0443(16) 0.0013(15) 0.0037(11) -0.0055(14)
C1B 0.0332(15) 0.0479(19) 0.0324(15) 0.0063(13) -0.0080(12) 0.0005(14)
C2B 0.0540(19) 0.050(2) 0.0452(18) 0.0035(15) 0.0069(14) 0.0043(15)
C3B 0.062(2) 0.081(3) 0.0402(16) 0.0068(17) 0.0065(16) 0.016(2)
C4B 0.080(2) 0.055(2) 0.056(2) -0.0199(18) -0.0112(17) 0.013(2)
C5B 0.0453(15) 0.058(2) 0.0463(17) -0.0076(14) -0.0094(15) -0.0053(15)
Si1B 0.0352(4) 0.0446(4) 0.0430(4) 0.0006(4) -0.0040(4) -0.0011(4)
C11B 0.0421(16) 0.052(2) 0.0475(18) -0.0032(16) -0.0041(14) 0.0026(14)
C12B 0.091(2) 0.059(2) 0.070(2) -0.003(2) -0.0054(18) -0.013(2)
C13B 0.105(3) 0.063(3) 0.119(3) 0.000(3) 0.018(3) -0.027(2)
C14B 0.084(3) 0.069(3) 0.125(4) -0.039(3) -0.017(3) -0.011(2)
C15B 0.081(2) 0.096(3) 0.083(3) -0.043(3) -0.017(2) 0.002(2)
C16B 0.0613(19) 0.065(2) 0.059(2) -0.0144(18) -0.0028(16) -0.0036(17)
C21B 0.0374(17) 0.0414(17) 0.0523(18) 0.0057(15) -0.0031(13) -0.0050(13)
C22B 0.0491(18) 0.085(2) 0.0464(18) 0.0057(17) -0.0042(16) 0.0045(18)
C23B 0.061(2) 0.109(3) 0.059(2) 0.008(2) -0.0248(19) 0.000(2)
C24B 0.062(2) 0.086(3) 0.082(3) 0.025(2) -0.032(2) 0.003(2)
C25B 0.059(2) 0.066(2) 0.113(3) 0.003(2) -0.016(2) 0.0155(17)
C26B 0.0541(18) 0.061(2) 0.083(2) -0.0094(18) -0.0197(17) 0.0067(16)
C31B 0.0281(13) 0.057(2) 0.0535(18) -0.0001(16) -0.0018(13) 0.0047(13)

loop_
_geom_bond_atom_site_label_1
_geom_bond_atom_site_label_2
_geom_bond_distance
_geom_bond_site_symmetry_2
_geom_bond_publ_flag
Fe1 C4A 2.016(3) . ?
Fe1 C2B 2.023(3) . ?
Fe1 C5B 2.024(2) . ?
Fe1 C5A 2.027(3) . ?
Fe1 C1B 2.033(2) . ?
Fe1 C2A 2.035(2) . ?
Fe1 C4B 2.041(3) . ?
Fe1 C3B 2.042(2) . ?
Fe1 C1A 2.045(2) . ?
Fe1 C3A 2.046(3) . ?
C1A C5A 1.434(3) . ?
C1A C2A 1.436(3) . ?
C1A Si1A 1.851(3) . ?
C2A C3A 1.416(3) . ?
C2A H2A 0.9300 . ?
C3A C4A 1.392(3) . ?
C3A H3A 0.9300 . ?
C4A C5A 1.399(4) . ?
C4A H4A 0.9300 . ?
C5A H5A 0.9300 . ?
Si1A C31A 1.854(2) . ?
Si1A C21A 1.862(3) . ?
Si1A C11A 1.868(3) . ?
C11A C12A 1.375(3) . ?
C11A C16A 1.376(3) . ?
C12A C13A 1.389(4) . ?
C12A H12A 0.9300 . ?
C13A C14A 1.337(4) . ?
C13A H13A 0.9300 . ?
C14A C15A 1.375(4) . ?
C14A H14A 0.9300 . ?
C15A C16A 1.401(4) . ?
C15A H15A 0.9300 . ?
C16A H16A 0.9300 . ?
C21A C22A 1.386(3) . ?
C21A C26A 1.388(3) . ?
C22A C23A 1.375(3) . ?
C22A H22A 0.9300 . ?
C23A C24A 1.344(4) . ?
C23A H23A 0.9300 . ?
C24A C25A 1.366(3) . ?
C24A H24A 0.9300 . ?
C25A C26A 1.387(3) . ?
C25A H25A 0.9300 . ?
C26A H26A 0.9300 . ?
C31A C31B 1.324(3) . ?
C31A H31A 0.9300 . ?
C1B C2B 1.424(3) . ?
C1B C5B 1.434(3) . ?
C1B Si1B 1.843(3) . ?
C2B C3B 1.400(3) . ?
C2B H2B 0.9300 . ?
C3B C4B 1.407(4) . ?
C3B H3B 0.9300 . ?
C4B C5B 1.418(3) . ?
C4B H4B 0.9300 . ?
C5B H5B 0.9300 . ?
Si1B C31B 1.854(3) . ?
Si1B C11B 1.867(3) . ?
Si1B C21B 1.872(3) . ?
C11B C16B 1.383(3) . ?
C11B C12B 1.385(3) . ?
C12B C13B 1.399(4) . ?
C12B H12B 0.9300 . ?
C13B C14B 1.363(4) . ?
C13B H13B 0.9300 . ?
C14B C15B 1.350(4) . ?
C14B H14B 0.9300 . ?
C15B C16B 1.380(4) . ?
C15B H15B 0.9300 . ?
C16B H16B 0.9300 . ?
C21B C26B 1.368(3) . ?
C21B C22B 1.386(3) . ?
C22B C23B 1.379(4) . ?
C22B H22B 0.9300 . ?
C23B C24B 1.358(4) . ?
C23B H23B 0.9300 . ?
C24B C25B 1.363(4) . ?
C24B H24B 0.9300 . ?
C25B C26B 1.395(4) . ?
C25B H25B 0.9300 . ?
C26B H26B 0.9300 . ?
C31B H31B 0.9300 . ?
